data_4347718
loop_
_publ_author_name
'Carrington, Samantha J.'
'Chakraborty, Indranil'
'Bernard, Jenna M. L.'
'Mascharak, Pradip K.'

_publ_section_title
;
 A Theranostic Two-Tone Luminescent PhotoCORM Derived from Re(I) and
 (2-Pyridyl)-benzothiazole: Trackable CO Delivery to Malignant Cells.
;
_journal_issue 16
_journal_name_full 'Inorganic chemistry'
_journal_page_first 7852
_journal_page_last 7858
_journal_paper_doi 10.1021/acs.inorgchem.6b00511
_journal_volume 55
_journal_year 2016
_chemical_formula_moiety 'C15 H10 N2 O4 Re S, C F3 O3 S, H2O'
_chemical_formula_sum 'C16 H12 F3 N2 O8 Re S2'
_chemical_formula_weight 667.60
_space_group_crystal_system triclinic
_space_group_IT_number 2
_space_group_name_Hall '-P 1'
_space_group_name_H-M_alt 'P -1'
_atom_sites_solution_hydrogens mixed
_audit_creation_method SHELXL-2014/7
_cell_angle_alpha 101.86(14)
_cell_angle_beta 100.19(5)
_cell_angle_gamma 90.38(3)
_cell_formula_units_Z 2
_cell_length_a 8.176(3)
_cell_length_b 8.951(7)
_cell_length_c 14.978(14)
_cell_measurement_reflns_used 7242
_cell_measurement_temperature 296(2)
_cell_measurement_theta_max 24.658
_cell_measurement_theta_min 2.322
_cell_volume 1054.8(15)
_computing_cell_refinement 'Bruker SAINT'
_computing_data_collection 'Bruker APEX2'
_computing_data_reduction 'Bruker SAINT'
_computing_molecular_graphics 'Bruker SHELXTL'
_computing_publication_material 'Bruker SHELXTL'
_computing_structure_refinement 'SHELXL-2014/7 (Sheldrick, 2014)'
_computing_structure_solution 'SHELXS-97 (Sheldrick, 2008)'
_diffrn_ambient_temperature 296(2)
_diffrn_measured_fraction_theta_full 0.986
_diffrn_measured_fraction_theta_max 0.986
_diffrn_measurement_device_type 'Bruker APEX-II CCD'
_diffrn_measurement_method '\w scans'
_diffrn_radiation_type MoK\a
_diffrn_radiation_wavelength 0.71073
_diffrn_reflns_av_R_equivalents 0.0255
_diffrn_reflns_av_unetI/netI 0.0279
_diffrn_reflns_Laue_measured_fraction_full 0.986
_diffrn_reflns_Laue_measured_fraction_max 0.986
_diffrn_reflns_limit_h_max 9
_diffrn_reflns_limit_h_min -9
_diffrn_reflns_limit_k_max 10
_diffrn_reflns_limit_k_min -10
_diffrn_reflns_limit_l_max 17
_diffrn_reflns_limit_l_min -17
_diffrn_reflns_number 8896
_diffrn_reflns_point_group_measured_fraction_full 0.986
_diffrn_reflns_point_group_measured_fraction_max 0.986
_diffrn_reflns_theta_full 24.755
_diffrn_reflns_theta_max 24.755
_diffrn_reflns_theta_min 2.327
_exptl_absorpt_coefficient_mu 6.032
_exptl_absorpt_correction_T_max 0.7451
_exptl_absorpt_correction_T_min 0.3872
_exptl_absorpt_correction_type multi-scan
_exptl_absorpt_process_details SADABS
_exptl_crystal_colour yellow
_exptl_crystal_density_diffrn 2.102
_exptl_crystal_description block
_exptl_crystal_F_000 640
_exptl_crystal_size_max 0.12
_exptl_crystal_size_mid 0.10
_exptl_crystal_size_min 0.08
_refine_diff_density_max 1.847
_refine_diff_density_min -1.048
_refine_diff_density_rms 0.145
_refine_ls_extinction_method none
_refine_ls_goodness_of_fit_ref 0.864
_refine_ls_hydrogen_treatment mixed
_refine_ls_matrix_type full
_refine_ls_number_parameters 297
_refine_ls_number_reflns 3574
_refine_ls_number_restraints 0
_refine_ls_restrained_S_all 0.864
_refine_ls_R_factor_all 0.0326
_refine_ls_R_factor_gt 0.0316
_refine_ls_shift/su_max 0.001
_refine_ls_shift/su_mean 0.000
_refine_ls_structure_factor_coef Fsqd
_refine_ls_weighting_details 'w=1/[\s^2^(Fo^2^)+(0.1000P)^2^+0.6448P] where P=(Fo^2^+2Fc^2^)/3'
_refine_ls_weighting_scheme calc
_refine_ls_wR_factor_gt 0.0947
_refine_ls_wR_factor_ref 0.0967
_reflns_Friedel_coverage 0.000
_reflns_number_gt 3438
_reflns_number_total 3574
_reflns_threshold_expression 'I > 2\s(I)'
_cod_data_source_file ic6b00511_si_002.cif
_cod_data_source_block xsc1550_0m_a
_cod_original_cell_volume 1054.7(15)
_cod_database_code 4347718
_shelx_shelxl_version_number 2014/7
_shelx_space_group_comment
;
The symmetry employed for this shelxl refinement is uniquely defined
by the following loop, which should always be used as a source of
symmetry information in preference to the above space-group names.
They are only intended as comments.
;

loop_
_space_group_symop_operation_xyz
'x, y, z'
'-x, -y, -z'

loop_
_atom_site_label
_atom_site_type_symbol
_atom_site_fract_x
_atom_site_fract_y
_atom_site_fract_z
_atom_site_U_iso_or_equiv
_atom_site_adp_type
_atom_site_occupancy
_atom_site_site_symmetry_order
_atom_site_calc_flag
_atom_site_refinement_flags_posn
_atom_site_refinement_flags_adp
Re1 Re 0.64482(2) 0.85451(2) 0.84500(2) 0.03127(12) Uani 1 1 d . .
S2 S 0.4006(2) 0.32185(15) 0.61900(11) 0.0473(3) Uani 1 1 d . .
S1 S 1.1181(2) 0.63512(19) 0.76322(12) 0.0524(4) Uani 1 1 d . .
O4 O 0.5349(6) 0.7213(5) 0.7106(3) 0.0488(11) Uani 1 1 d . .
H4A H 0.4366 0.7507 0.6784 0.059 Uiso 1 1 calc R U
H4B H 0.5858 0.6345 0.6847 0.059 Uiso 1 1 calc R U
O1 O 0.8273(6) 1.0442(5) 1.0285(3) 0.0530(10) Uani 1 1 d . .
N2 N 0.8477(6) 0.7021(6) 0.8245(3) 0.0360(10) Uani 1 1 d . .
O2 O 0.4509(7) 0.6867(6) 0.9552(4) 0.0674(14) Uani 1 1 d . .
O3 O 0.3746(7) 1.0883(7) 0.8465(4) 0.0727(16) Uani 1 1 d . .
N1 N 0.7869(6) 0.9555(6) 0.7598(3) 0.0371(11) Uani 1 1 d . .
O8 O 0.3734(9) 0.8603(6) 0.5848(4) 0.0647(14) Uani 1 1 d . .
C1 C 0.7584(7) 0.9721(7) 0.9595(4) 0.0360(12) Uani 1 1 d . .
F3 F 0.2459(8) 0.5302(6) 0.5441(5) 0.111(2) Uani 1 1 d . .
C2 C 0.5233(8) 0.7461(7) 0.9134(4) 0.0401(13) Uani 1 1 d . .
C3 C 0.4761(9) 0.9998(8) 0.8461(5) 0.0437(15) Uani 1 1 d . .
C9 C 0.9520(7) 0.7480(6) 0.7772(4) 0.0375(11) Uani 1 1 d . .
C15 C 0.8948(8) 0.5653(7) 0.8509(4) 0.0403(13) Uani 1 1 d . .
O6 O 0.4015(10) 0.4327(8) 0.7034(4) 0.092(2) Uani 1 1 d . .
C8 C 0.9238(7) 0.8846(6) 0.7398(4) 0.0392(12) Uani 1 1 d . .
C4 C 0.7469(8) 1.0784(6) 0.7231(4) 0.0453(13) Uani 1 1 d . .
H4 H 0.6530 1.1302 0.7364 0.054 Uiso 1 1 calc R U
C14 C 0.8078(8) 0.4824(6) 0.8971(4) 0.0460(13) Uani 1 1 d . .
H14 H 0.7068 0.5142 0.9131 0.055 Uiso 1 1 calc R U
F2 F 0.0916(6) 0.3490(8) 0.5515(6) 0.125(3) Uani 1 1 d . .
C10 C 1.0417(8) 0.5136(7) 0.8241(4) 0.0459(14) Uani 1 1 d . .
C13 C 0.8761(9) 0.3510(7) 0.9188(5) 0.0558(16) Uani 1 1 d . .
H13 H 0.8207 0.2945 0.9508 0.067 Uiso 1 1 calc R U
F1 F 0.2442(12) 0.3182(14) 0.4516(5) 0.173(4) Uani 1 1 d . .
C5 C 0.8402(9) 1.1307(8) 0.6663(5) 0.060(2) Uani 1 1 d . .
H5 H 0.8077 1.2146 0.6409 0.072 Uiso 1 1 calc R U
C12 C 1.0252(10) 0.3008(8) 0.8940(5) 0.065(2) Uani 1 1 d . .
H12 H 1.0676 0.2120 0.9103 0.078 Uiso 1 1 calc R U
C11 C 1.1108(9) 0.3784(8) 0.8465(5) 0.0577(18) Uani 1 1 d . .
H11 H 1.2103 0.3441 0.8295 0.069 Uiso 1 1 calc R U
C7 C 1.0218(9) 0.9321(8) 0.6845(5) 0.0579(17) Uani 1 1 d . .
H7 H 1.1156 0.8796 0.6717 0.070 Uiso 1 1 calc R U
O7 O 0.5466(9) 0.3396(13) 0.5852(7) 0.140(4) Uani 1 1 d . .
C16 C 0.2392(10) 0.3812(8) 0.5375(5) 0.0611(17) Uani 1 1 d . .
C6 C 0.9788(10) 1.0589(9) 0.6482(5) 0.066(2) Uani 1 1 d . .
H6 H 1.0446 1.0946 0.6117 0.079 Uiso 1 1 calc R U
O5 O 0.3593(11) 0.1715(7) 0.6208(9) 0.160(5) Uani 1 1 d . .
H8 H 0.370(12) 0.803(11) 0.522(7) 0.08(3) Uiso 1 1 d . .
H9 H 0.470(11) 0.873(9) 0.575(6) 0.06(3) Uiso 1 1 d . .

loop_
_atom_site_aniso_label
_atom_site_aniso_U_11
_atom_site_aniso_U_22
_atom_site_aniso_U_33
_atom_site_aniso_U_23
_atom_site_aniso_U_13
_atom_site_aniso_U_12
Re1 0.03136(17) 0.02876(16) 0.03545(17) 0.00687(10) 0.01045(10) 0.00702(10)
S2 0.0558(9) 0.0311(7) 0.0582(9) 0.0085(6) 0.0198(7) 0.0088(6)
S1 0.0430(8) 0.0575(9) 0.0600(9) 0.0082(7) 0.0223(7) 0.0186(7)
O4 0.058(3) 0.039(2) 0.042(2) 0.0007(18) -0.0010(19) 0.0003(19)
O1 0.064(3) 0.049(2) 0.040(2) 0.0016(19) 0.002(2) 0.003(2)
N2 0.036(3) 0.033(2) 0.037(2) 0.0036(19) 0.0076(19) 0.0051(19)
O2 0.058(3) 0.072(3) 0.089(4) 0.038(3) 0.033(3) 0.008(3)
O3 0.063(3) 0.080(4) 0.088(4) 0.034(3) 0.026(3) 0.045(3)
N1 0.040(3) 0.034(2) 0.039(2) 0.0098(19) 0.006(2) -0.0016(19)
O8 0.086(4) 0.043(3) 0.066(4) 0.012(2) 0.012(3) 0.013(3)
C1 0.039(3) 0.034(3) 0.040(3) 0.011(2) 0.015(2) 0.016(2)
F3 0.128(5) 0.074(3) 0.124(5) 0.052(3) -0.028(4) -0.004(3)
C2 0.040(3) 0.039(3) 0.047(3) 0.015(3) 0.016(2) 0.004(2)
C3 0.049(4) 0.050(4) 0.040(3) 0.019(3) 0.017(3) 0.016(3)
C9 0.035(3) 0.039(3) 0.037(3) 0.003(2) 0.008(2) 0.007(2)
C15 0.049(3) 0.034(3) 0.034(3) 0.000(2) 0.005(2) 0.013(2)
O6 0.118(6) 0.089(4) 0.062(3) 0.004(3) 0.013(3) 0.038(4)
C8 0.039(3) 0.042(3) 0.038(3) 0.006(2) 0.012(2) 0.000(2)
C4 0.048(3) 0.035(3) 0.056(3) 0.019(3) 0.007(3) 0.000(2)
C14 0.057(4) 0.034(3) 0.050(3) 0.010(2) 0.017(3) 0.012(2)
F2 0.050(3) 0.132(5) 0.214(8) 0.093(5) 0.010(4) 0.006(3)
C10 0.046(3) 0.040(3) 0.046(3) 0.000(2) 0.003(2) 0.017(2)
C13 0.072(4) 0.033(3) 0.062(4) 0.013(3) 0.007(3) 0.013(3)
F1 0.170(8) 0.248(11) 0.062(4) -0.031(5) -0.010(4) 0.070(8)
C5 0.072(5) 0.053(4) 0.060(4) 0.027(3) 0.007(4) -0.011(4)
C12 0.087(5) 0.038(3) 0.062(4) 0.007(3) -0.007(4) 0.024(3)
C11 0.059(4) 0.043(3) 0.064(4) 0.003(3) 0.001(3) 0.027(3)
C7 0.053(4) 0.068(4) 0.061(4) 0.021(3) 0.025(3) -0.007(3)
O7 0.059(4) 0.216(10) 0.174(8) 0.106(8) 0.023(5) 0.000(5)
C16 0.070(5) 0.049(4) 0.057(4) 0.001(3) 0.003(3) -0.006(3)
C6 0.071(5) 0.073(5) 0.060(4) 0.021(4) 0.021(3) -0.018(4)
O5 0.141(8) 0.043(3) 0.265(11) 0.039(6) -0.054(8) -0.006(4)

loop_
_atom_type_symbol
_atom_type_description
_atom_type_scat_dispersion_real
_atom_type_scat_dispersion_imag
_atom_type_scat_source
C C 0.0033 0.0016 'International Tables Vol C Tables 4.2.6.8 and 6.1.1.4'
Re Re -1.0185 7.2310 'International Tables Vol C Tables 4.2.6.8 and 6.1.1.4'
S S 0.1246 0.1234 'International Tables Vol C Tables 4.2.6.8 and 6.1.1.4'
O O 0.0106 0.0060 'International Tables Vol C Tables 4.2.6.8 and 6.1.1.4'
N N 0.0061 0.0033 'International Tables Vol C Tables 4.2.6.8 and 6.1.1.4'
F F 0.0171 0.0103 'International Tables Vol C Tables 4.2.6.8 and 6.1.1.4'
H H 0.0000 0.0000 'International Tables Vol C Tables 4.2.6.8 and 6.1.1.4'

loop_
_geom_angle_atom_site_label_1
_geom_angle_atom_site_label_2
_geom_angle_atom_site_label_3
_geom_angle
_geom_angle_publ_flag
C1 Re1 C3 88.9(3) y
C1 Re1 C2 88.7(3) y
C3 Re1 C2 88.3(3) y
C1 Re1 O4 175.21(19) y
C3 Re1 O4 94.1(3) y
C2 Re1 O4 95.1(2) y
C1 Re1 N2 94.6(2) y
C3 Re1 N2 170.6(2) y
C2 Re1 N2 100.5(2) y
O4 Re1 N2 81.9(2) y
C1 Re1 N1 95.0(2) y
C3 Re1 N1 95.9(3) y
C2 Re1 N1 174.4(2) y
O4 Re1 N1 81.01(19) y
N2 Re1 N1 75.1(2) y
O5 S2 O7 114.2(7) ?
O5 S2 O6 116.2(7) ?
O7 S2 O6 110.0(6) ?
O5 S2 C16 106.8(4) ?
O7 S2 C16 104.8(5) ?
O6 S2 C16 103.7(4) ?
C9 S1 C10 89.3(3) ?
Re1 O4 H4A 120.0 ?
Re1 O4 H4B 120.0 ?
H4A O4 H4B 120.0 ?
C9 N2 C15 111.4(5) ?
C9 N2 Re1 113.8(4) ?
C15 N2 Re1 134.8(4) ?
C8 N1 C4 117.1(5) ?
C8 N1 Re1 116.6(4) ?
C4 N1 Re1 126.3(4) ?
H8 O8 H9 76(7) ?
O1 C1 Re1 179.5(5) ?
O2 C2 Re1 177.9(6) ?
O3 C3 Re1 179.5(6) ?
N2 C9 C8 120.9(5) ?
N2 C9 S1 115.4(4) ?
C8 C9 S1 123.7(4) ?
C14 C15 C10 120.7(6) ?
C14 C15 N2 126.1(6) ?
C10 C15 N2 113.2(6) ?
N1 C8 C7 123.0(6) ?
N1 C8 C9 113.5(5) ?
C7 C8 C9 123.4(6) ?
N1 C4 C5 122.4(6) ?
N1 C4 H4 118.8 ?
C5 C4 H4 118.8 ?
C13 C14 C15 117.7(6) ?
C13 C14 H14 121.1 ?
C15 C14 H14 121.1 ?
C15 C10 C11 121.2(6) ?
C15 C10 S1 110.7(4) ?
C11 C10 S1 128.1(5) ?
C14 C13 C12 121.8(7) ?
C14 C13 H13 119.1 ?
C12 C13 H13 119.1 ?
C6 C5 C4 119.4(7) ?
C6 C5 H5 120.3 ?
C4 C5 H5 120.3 ?
C11 C12 C13 121.6(6) ?
C11 C12 H12 119.2 ?
C13 C12 H12 119.2 ?
C12 C11 C10 117.0(7) ?
C12 C11 H11 121.5 ?
C10 C11 H11 121.5 ?
C8 C7 C6 118.8(7) ?
C8 C7 H7 120.6 ?
C6 C7 H7 120.6 ?
F2 C16 F1 106.8(8) ?
F2 C16 F3 105.3(8) ?
F1 C16 F3 107.0(9) ?
F2 C16 S2 112.1(6) ?
F1 C16 S2 113.1(7) ?
F3 C16 S2 112.0(5) ?
C5 C6 C7 119.3(6) ?
C5 C6 H6 120.4 ?
C7 C6 H6 120.4 ?

loop_
_geom_bond_atom_site_label_1
_geom_bond_atom_site_label_2
_geom_bond_distance
_geom_bond_publ_flag
Re1 C1 1.896(7) y
Re1 C3 1.902(7) y
Re1 C2 1.933(6) y
Re1 O4 2.155(5) y
Re1 N2 2.178(5) y
Re1 N1 2.186(5) y
S2 O5 1.392(8) ?
S2 O7 1.397(7) ?
S2 O6 1.436(7) ?
S2 C16 1.794(8) ?
S1 C9 1.715(6) ?
S1 C10 1.734(7) ?
O4 H4A 0.9300 ?
O4 H4B 0.9300 ?
O1 C1 1.147(8) ?
N2 C9 1.314(8) ?
N2 C15 1.398(8) ?
O2 C2 1.135(8) ?
O3 C3 1.151(9) ?
N1 C8 1.340(8) ?
N1 C4 1.345(8) ?
O8 H8 0.96(10) ?
O8 H9 0.84(9) ?
F3 C16 1.317(9) ?
C9 C8 1.450(8) ?
C15 C14 1.384(9) ?
C15 C10 1.385(9) ?
C8 C7 1.372(8) ?
C4 C5 1.383(10) ?
C4 H4 0.9300 ?
C14 C13 1.379(9) ?
C14 H14 0.9300 ?
F2 C16 1.301(10) ?
C10 C11 1.416(9) ?
C13 C12 1.387(11) ?
C13 H13 0.9300 ?
F1 C16 1.303(10) ?
C5 C6 1.348(11) ?
C5 H5 0.9300 ?
C12 C11 1.361(11) ?
C12 H12 0.9300 ?
C11 H11 0.9300 ?
C7 C6 1.378(11) ?
C7 H7 0.9300 ?
C6 H6 0.9300 ?
